data_9010099
loop_
_publ_author_name
'Bonazzi, P.'
'Bindi, L.'
'Pratesi, G.'
'Menchetti, S.'

_publ_section_title
;
 Light-induced changes in molecular arsenic sulfides: State of the art and
 new evidence by single-crystal X-ray diffraction
 Sample: ALA16-0
 Note: beta-As4S4 - alacranite series
;
_journal_name_full 'American Mineralogist'
_journal_page_first 1323
_journal_page_last 1330
_journal_paper_doi 10.2138/am.2006.2165
_journal_volume 91
_journal_year 2006
_chemical_formula_structural As8S8.262
_chemical_formula_sum 'As2 S2.066'
_chemical_name_mineral Bonazziite
_space_group_IT_number 15
_symmetry_space_group_name_Hall '-C 2yc'
_symmetry_space_group_name_H-M 'C 1 2/c 1'
_cell_angle_alpha 90
_cell_angle_beta 102.41
_cell_angle_gamma 90
_cell_length_a 9.963
_cell_length_b 9.323
_cell_length_c 8.962
_cell_formula_units_Z 8
_cell_volume 812.986
_database_code_amcsd 0004220
_exptl_crystal_density_diffrn 3.531
_cod_database_code 9010099

loop_
_space_group_symop_operation_xyz
x,y,z
1/2+x,1/2+y,z
x,-y,1/2+z
1/2+x,1/2-y,1/2+z
-x,y,1/2-z
1/2-x,1/2+y,1/2-z
-x,-y,-z
1/2-x,1/2-y,-z

loop_
_atom_site_aniso_label
_atom_site_aniso_U_11
_atom_site_aniso_U_22
_atom_site_aniso_U_33
_atom_site_aniso_U_12
_atom_site_aniso_U_13
_atom_site_aniso_U_23
As1 0.04300 0.05340 0.03530 0.00860 0.00820 0.00750
As1b 0.06800 0.07100 0.10100 0.02300 0.01400 0.01300
As2 0.03020 0.04720 0.04570 0.00210 -0.00190 -0.00800
As2b 0.07600 0.05300 0.06700 -0.01300 0.02200 -0.00600
S1 0.05400 0.04400 0.05800 0.00000 0.00800 0.00000
S2 0.04400 0.03300 0.07400 0.00000 -0.00500 0.00000
S3 0.03700 0.07800 0.05900 -0.00500 0.02100 -0.00700
S4 0.06000 0.06000 0.07000 0.00100 0.02400 0.01000

loop_
_atom_site_label
_atom_site_fract_x
_atom_site_fract_y
_atom_site_fract_z
_atom_site_occupancy
_atom_site_U_iso_or_equiv
As1 -0.00410 -0.20810 0.05610 0.86900 0.04390
As1b 0.05500 -0.17000 0.07400 0.13100 0.08100
As2 -0.16080 -0.40330 0.12850 0.86900 0.04250
As2b -0.12700 -0.46800 0.17600 0.13100 0.06400
S1 0.00000 -0.05610 0.25000 1.00000 0.05220
S2 0.00000 -0.55490 0.25000 0.86900 0.05300
S3 -0.20120 -0.30800 0.34070 1.00000 0.05620
S4 -0.10100 -0.32300 -0.00700 0.13100 0.06200

loop_
_cod_related_entry_id
_cod_related_entry_database
_cod_related_entry_code
1 AMCSD 0004220
